data_7119157
loop_
_publ_author_name
'Wood, Peter A.'
'Sarjeant, Amy A.'
'Yakovenko, Andrey A.'
'Ward, Suzanna C.'
'Groom, Colin R.'

_publ_section_title
;
 Capturing neon -- the first experimental structure of neon
 trapped within a metal-organic environment
;
_journal_coden_ASTM CHCOFS
_journal_issue 65
_journal_name_full 'Chemical Communications (Cambridge, United Kingdom)'
_journal_page_first 10048
_journal_page_last 10051
_journal_paper_doi 10.1039/c6cc04808k
_journal_volume 52
_journal_year 2016
_chemical_absolute_configuration .
_chemical_formula_moiety '[Cu2(C17H14N10O4) 0.632(Ne)]n'
_chemical_formula_sum 'C8.5 H7 Cu N5 Ne0.316 O2'
_chemical_formula_weight 281.1
_space_group_IT_number 15
_symmetry_cell_setting monoclinic
_symmetry_Int_Tables_number 15
_symmetry_space_group_name_Hall '-C 2yc'
_symmetry_space_group_name_H-M 'C 1 2/c 1'
_cell_angle_alpha 90
_cell_angle_beta 116.369(3)
_cell_angle_gamma 90
_cell_formula_units_Z 8
_cell_length_a 28.6841(11)
_cell_length_b 9.2655(5)
_cell_length_c 9.3005(4)
_cell_measurement_temperature 200
_cell_volume 2214.63(18)
_computing_cell_refinement 'Jana 2006 (Petricek, 2006)'
_computing_data_reduction 'GSASII(Toby & Von Dreele, 2013)'
_computing_molecular_graphics 'Mercury (version, 2015)'
_computing_publication_material 'Jana 2006 (Petricek, 2006)'
_computing_structure_refinement 'Jana 2006 (Petricek, 2006)'
_diffrn_ambient_temperature 200
_diffrn_detector 'Flat Panel Detector'
_diffrn_detector_type 'Perkin-Elmer amorphous-Si'
_diffrn_measurement_device '17-BM-B beamline'
_diffrn_radiation_monochromator 'PSL DCM Si(111)'
_diffrn_radiation_probe x-ray
_diffrn_radiation_type synchrotron
_diffrn_radiation_wavelength 0.72768
_diffrn_source synchrotron
_diffrn_source_type synchrotron
_exptl_absorpt_coefficient_mu 2.116
_exptl_crystal_density_diffrn 1.6862
_exptl_crystal_F_000 1129
_pd_char_colour blue
_pd_char_particle_morphology 'small crystalline powder'
_pd_instr_location
; 
17-BM-B line diffractometer, APS, Argonne National Lab (USA)
;
_pd_meas_2theta_range_inc 0.008
_pd_meas_2theta_range_max 21.992
_pd_meas_2theta_range_min 1.000
_pd_meas_number_of_points 2500
_pd_prep_cool_rate 0.0
_pd_prep_pressure 10000
_pd_prep_temperature 200(2)
_pd_proc_2theta_range_inc 0.008
_pd_proc_2theta_range_max 21.798
_pd_proc_2theta_range_min 2.008
_pd_proc_ls_background_function '10 Chebyshev polynoms'
_pd_proc_ls_pref_orient_corr none
_pd_proc_ls_profile_function Pseudo-Voigt
_pd_proc_ls_prof_R_factor 0.0333
_pd_proc_ls_prof_wR_expected 0.0101
_pd_proc_ls_prof_wR_factor 0.0428
_pd_proc_wavelength 0.72768
_pd_spec_mounting 'capton capillary with Ne exchange gas'
_pd_spec_mount_mode transmission
_pd_spec_shape cylinder
_pd_spec_size_axial 10.0
_pd_spec_size_equat 0.9
_pd_spec_size_thick 0.9
_refine_diff_density_max 0.14
_refine_diff_density_min -0.17
_refine_ls_goodness_of_fit_all 4.23
_refine_ls_hydrogen_treatment constr
_refine_ls_number_constraints 43
_refine_ls_number_parameters 73
_refine_ls_number_restraints 31
_refine_ls_R_factor_all 0.0315
_refine_ls_R_factor_gt 0.0300
_refine_ls_shift/su_max 0.0033
_refine_ls_shift/su_mean 0.0007
_refine_ls_weighting_scheme sigma
_refine_ls_wR_factor_all 0.0461
_refine_ls_wR_factor_gt 0.0455
_cod_data_source_file c6cc04808k2-4.cif
_cod_data_source_block 200K100bar
_cod_depositor_comments
;
The following automatic conversions were performed:

'_diffrn_radiation_probe' value 'X-ray' changed to 'x-ray' according
to the built-in table from CIF Core dictionary named 'cif_core.dic'
version 2.4.1 from 2010-06-29.

Automatic conversion script
Id: cif_fix_values 4624 2016-04-14 12:54:50Z antanas 
;
_cod_original_cell_volume 2214.65(18)
_cod_original_sg_symbol_H-M 'C 2/c'
_cod_original_formula_sum 'C8.5 H7 Cu1 N5 Ne0.316 O2'
_cod_database_code 7119157

loop_
_space_group_symop_id
_space_group_symop_operation_xyz
1 x,y,z
2 -x,y,-z+1/2
3 -x,-y,-z
4 x,-y,z+1/2
5 x+1/2,y+1/2,z
6 -x+1/2,y+1/2,-z+1/2
7 -x+1/2,-y+1/2,-z
8 x+1/2,-y+1/2,z+1/2

loop_
_atom_site_label
_atom_site_type_symbol
_atom_site_fract_x
_atom_site_fract_y
_atom_site_fract_z
_atom_site_adp_type
_atom_site_U_iso_or_equiv
_atom_site_site_symmetry_multiplicity
_atom_site_occupancy
_atom_site_calc_flag
_atom_site_refinement_flags
_atom_site_disorder_assembly
_atom_site_disorder_group
Cu1 Cu 0.18800(16) 0.8292(5) 0.3140(6) Uiso 0.054(2) 8 1 d . . .
O1 O 0.1284(5) 1.0703(15) 0.3384(17) Uiso 0.057(3) 8 1 d . . .
O2 O 0.1379(5) 1.1780(17) 0.5668(15) Uiso 0.057(3) 8 1 d . . .
N1 N 0.2204(4) 1.0125(15) 0.7372(12) Uiso 0.057(3) 8 1 d . . .
N2 N 0.2571(3) 0.9096(16) 0.7932(12) Uiso 0.057(3) 8 1 d . . .
N3 N 0.2513(4) 0.8265(12) 0.6706(16) Uiso 0.057(3) 8 1 d . . .
N4 N 0.2117(4) 0.8745(13) 0.5379(13) Uiso 0.057(3) 8 1 d . . .
N11 N 0.1432(3) 0.6607(7) 0.3229(10) Uiso 0.057(3) 8 1 d . . .
C1 C 0.1491(2) 1.0869(11) 0.4848(16) Uiso 0.057(3) 8 1 d . . .
C2 C 0.1933(2) 0.9885(9) 0.5813(11) Uiso 0.057(3) 8 1 d . . .
C11 C 0.1121(4) 0.7200(7) 0.3808(11) Uiso 0.057(3) 8 1 d . . .
C12 C 0.0746(4) 0.6450(9) 0.4069(10) Uiso 0.057(3) 8 1 d . . .
C13 C 0.06924(16) 0.4987(8) 0.3699(4) Uiso 0.057(3) 8 1 d . . .
C14 C 0.1007(2) 0.4339(7) 0.3100(11) Uiso 0.057(3) 8 1 d . . .
C15 C 0.1371(3) 0.5187(7) 0.2883(13) Uiso 0.057(3) 8 1 d . . .
C16 C 0.02929(12) 0.4100(11) 0.39526(13) Uiso 0.057(3) 8 1 d . . .
C17 C 0 0.3159(11) 0.25 Uiso 0.057(3) 4 1 d . . .
H1c11 H 0.116168 0.821138 0.40582 Uiso 0.0686 8 1 d . . .
H1c12 H 0.053368 0.692109 0.448515 Uiso 0.0686 8 1 d . . .
H1c14 H 0.097401 0.332918 0.284216 Uiso 0.0686 8 1 d . . .
H1c15 H 0.158784 0.474054 0.246854 Uiso 0.0686 8 1 d . . .
H1c16 H 0.046475 0.350312 0.488505 Uiso 0.0686 8 1 d . . .
H2c16 H 0.005313 0.473252 0.410377 Uiso 0.0686 8 1 d . . .
H1c17 H 0.02417(6) 0.2560(11) 0.2317(3) Uiso 0.0686 8 1 d . . .
Ne1 Ne 0 0.008(5) 0.25 Uiso 0.172 4 0.391(9) d . . .
Ne2 Ne 0 0 0 Uiso 0.172 4 0.242(6) d . . .

loop_
_atom_type_symbol
_atom_type_scat_dispersion_real
_atom_type_scat_dispersion_imag
_atom_type_scat_source
C 0.0037 0.0018 'International Tables Vol C tables 4.2.6.8 and 6.1.1.1'
H 0.0000 0.0000 'International Tables Vol C tables 4.2.6.8 and 6.1.1.1'
Cu 0.3158 1.3275 'International Tables Vol C tables 4.2.6.8 and 6.1.1.1'
N 0.0071 0.0036 'International Tables Vol C tables 4.2.6.8 and 6.1.1.1'
Ne 0.0277 0.0178 'International Tables Vol C tables 4.2.6.8 and 6.1.1.1'
O 0.0121 0.0066 'International Tables Vol C tables 4.2.6.8 and 6.1.1.1'

loop_
_geom_angle_atom_site_label_1
_geom_angle_atom_site_label_2
_geom_angle_atom_site_label_3
_geom_angle_site_symmetry_1
_geom_angle_site_symmetry_2
_geom_angle_site_symmetry_3
_geom_angle
N1 Cu1 N4 4_574 . . 103.1(5)
N1 Cu1 N11 4_574 . . 163.7(4)
N4 Cu1 N11 . . . 92.8(5)
Cu1 N1 N2 4_575 . . 141.3(9)
Cu1 N1 C2 4_575 . . 111.7(8)
N2 N1 C2 . . . 106.5(11)
N1 N2 N3 . . . 107.6(9)
N2 N3 N4 . . . 109.5(11)
Cu1 N4 N3 . . . 132.5(11)
Cu1 N4 C2 . . . 120.5(7)
N3 N4 C2 . . . 106.1(10)
Cu1 N11 C11 . . . 104.1(5)
Cu1 N11 C15 . . . 138.9(8)
C11 N11 C15 . . . 117.0(9)
O1 C1 O2 . . . 128.4(11)
O1 C1 C2 . . . 117.0(12)
O2 C1 C2 . . . 114.7(11)
N1 C2 N4 . . . 110.4(8)
N1 C2 C1 . . . 119.0(10)
N4 C2 C1 . . . 130.6(9)
N11 C11 C12 . . . 124.6(7)
N11 C11 H1c11 . . . 117.72
C12 C11 H1c11 . . . 117.72
C11 C12 C13 . . . 117.0(9)
C11 C12 H1c12 . . . 121.5
C13 C12 H1c12 . . . 121.5
C12 C13 C14 . . . 120.0(7)
C12 C13 C16 . . . 120.0(7)
C14 C13 C16 . . . 120.0(7)
C13 C14 C15 . . . 118.4(7)
C13 C14 H1c14 . . . 120.78
C15 C14 H1c14 . . . 120.77
N11 C15 C14 . . . 123.0(10)
N11 C15 H1c15 . . . 118.5
C14 C15 H1c15 . . . 118.5
C13 C16 C17 . . . 109.5(3)
C13 C16 H1c16 . . . 109.47
C13 C16 H2c16 . . . 109.47
C17 C16 H1c16 . . . 109.47
C17 C16 H2c16 . . . 109.47
H1c16 C16 H2c16 . . . 109.47
C16 C17 C16 . . 2_555 109.5(8)
C16 C17 H1c17 . . . 109.5(4)
C16 C17 H1c17 . . 2_555 109.5(4)
C16 C17 H1c17 2_555 . . 109.5(4)
C16 C17 H1c17 2_555 . 2_555 109.5(4)
H1c17 C17 H1c17 . . 2_555 109.5(13)
Ne2 Ne1 Ne2 . . 2_555 177(2)
Ne1 Ne2 Ne1 . . 3_555 180.0(5)

loop_
_geom_bond_atom_site_label_1
_geom_bond_atom_site_label_2
_geom_bond_site_symmetry_1
_geom_bond_site_symmetry_2
_geom_bond_distance
Cu1 N1 . 4_574 2.027(15)
Cu1 N4 . . 1.929(12)
Cu1 N11 . . 2.047(10)
O1 C1 . . 1.229(19)
O2 C1 . . 1.27(2)
N1 N2 . . 1.342(17)
N1 C2 . . 1.325(13)
N2 N3 . . 1.324(19)
N3 N4 . . 1.329(14)
N4 C2 . . 1.321(16)
N11 C11 . . 1.347(16)
N11 C15 . . 1.347(9)
C1 C2 . . 1.494(11)
C11 C12 . . 1.390(17)
C11 H1c11 . . 0.96
C12 C13 . . 1.390(11)
C12 H1c12 . . 0.96
C13 C14 . . 1.390(11)
C13 C16 . . 1.511(9)
C14 C15 . . 1.390(12)
C14 H1c14 . . 0.96
C15 H1c15 . . 0.96
C16 C17 . . 1.511(9)
C16 H1c16 . . 0.96
C16 H2c16 . . 0.96
C17 H1c17 . . 0.960(9)
C17 H1c17 . 2_555 0.960(9)
Ne1 Ne2 . . 2.3262(14)
Ne1 Ne2 . 2_555 2.3262(14)

loop_
_restr_angle_atom_site_label_1
_restr_angle_site_symmetry_1
_restr_angle_atom_site_label_2
_restr_angle_site_symmetry_2
_restr_angle_atom_site_label_3
_restr_angle_site_symmetry_3
_restr_angle_target
_restr_angle_target_weight_param
N1 . C2 . N4 . 110.38 0.01
C2 . N1 . N2 . 106.4 0.01
N1 . N2 . N3 . 107.54 0.01
N2 . N3 . N4 . 109.49 0.01
N1 . C2 . C1 . 118.96 0.01
O1 . C1 . O2 . 128.38 0.01
C11 . N11 . C15 . 117 0.01
C12 . C13 . C14 . 120 0.01
N11 . C15 . C14 . 123 0.01
C13 . C16 . C17 . 109.47 0.01
C16 . C17 . C16 2_555 109.47 0.01
C12 . C13 . C16 . 120 0.01
H1c17 . C17 . H1c17 2_555 109.47 0.01
H1c17 . C17 . C16 . 109.47 0.01

loop_
_restr_distance_atom_site_label_1
_restr_distance_site_symmetry_1
_restr_distance_atom_site_label_2
_restr_distance_site_symmetry_2
_restr_distance_target
_restr_distance_target_weight_param
C2 . N1 . 1.317 0.001
N1 . N2 . 1.33 0.001
N2 . N3 . 1.324 0.001
N3 . N4 . 1.342 0.001
N4 . C2 . 1.329 0.001
C1 . C2 . 1.494 0.001
O1 . C1 . 1.229 0.001
C1 . O2 . 1.271 0.001
N11 . C11 . 1.347 0.001
N11 . C15 . 1.347 0.001
C11 . C12 . 1.39 0.001
C12 . C13 . 1.39 0.001
C13 . C14 . 1.39 0.001
C14 . C15 . 1.39 0.001
C13 . C16 . 1.51 0.001
C16 . C17 . 1.51 0.001
C17 . H1c17 . 0.96 0.001

loop_
_cod_changelog_entry_id
_cod_changelog_entry_author
_cod_changelog_entry_date
_cod_changelog_entry_text
1 'Vaitkus, Antanas' 2022-05-09T03:40:00+03:00 'Updated bibliographic information.'
